data_7702117
loop_
_publ_author_name
'Thiripuranathar, Gobika'
'Chan, Antony P. Y.'
'Mandal, Dipendu'
'Man, Wing Y.'
'Argentari, Mario'
'Rosair, Georgina M.'
'Welch, Alan J.'

_publ_section_title
;
 Double deboronation and homometalation of 1,1'-bis(ortho-carborane).
;
_journal_issue 6
_journal_name_full 'Dalton transactions (Cambridge, England : 2003)'
_journal_page_first 1811
_journal_page_last 1821
_journal_paper_doi 10.1039/c6dt04457c
_journal_volume 46
_journal_year 2017
_chemical_formula_moiety 'C14 H30 B18 Co2, C2 H3 N'
_chemical_formula_sum 'C16 H33 B18 Co2 N'
_chemical_formula_weight 551.87
_space_group_crystal_system orthorhombic
_space_group_IT_number 19
_space_group_name_Hall 'P 2ac 2ab'
_space_group_name_H-M_alt 'P 21 21 21'
_atom_sites_solution_hydrogens mixed
_audit_creation_date 2016-10-14
_audit_creation_method
;
Olex2 1.2
(compiled 2016.09.09 svn.r3337 for OlexSys, GUI svn.r5227)
;
_audit_update_record
;
2016-11-11 deposited with the CCDC.
2016-12-19 downloaded from the CCDC.
;
_cell_angle_alpha 90
_cell_angle_beta 90
_cell_angle_gamma 90
_cell_formula_units_Z 4
_cell_length_a 8.9085(6)
_cell_length_b 13.5333(10)
_cell_length_c 20.8343(16)
_cell_measurement_reflns_used 874
_cell_measurement_temperature 100(2)
_cell_measurement_theta_max 15.70
_cell_measurement_theta_min 2.49
_cell_volume 2511.8(3)
_computing_cell_refinement 'SAINT v7.68A (Bruker, 2009)'
_computing_data_reduction 'SAINT v7.68A (Bruker, 2009)'
_computing_molecular_graphics 'Olex2 (Dolomanov et al., 2009)'
_computing_publication_material 'Olex2 (Dolomanov et al., 2009)'
_computing_structure_refinement 'XL (Sheldrick, 2008)'
_diffrn_ambient_temperature 100.15
_diffrn_measured_fraction_theta_full 0.976
_diffrn_measured_fraction_theta_max 0.998
_diffrn_measurement_device_type 'Bruker APEX-II CCD'
_diffrn_measurement_method '\f and \w scans'
_diffrn_radiation_monochromator graphite
_diffrn_radiation_type MoK\a
_diffrn_radiation_wavelength 0.71073
_diffrn_reflns_av_R_equivalents 0.0860
_diffrn_reflns_av_unetI/netI 0.1176
_diffrn_reflns_Laue_measured_fraction_full 0.976
_diffrn_reflns_Laue_measured_fraction_max 0.998
_diffrn_reflns_limit_h_max 10
_diffrn_reflns_limit_h_min 0
_diffrn_reflns_limit_k_max 16
_diffrn_reflns_limit_k_min 0
_diffrn_reflns_limit_l_max 25
_diffrn_reflns_limit_l_min 0
_diffrn_reflns_number 26419
_diffrn_reflns_point_group_measured_fraction_full 0.554
_diffrn_reflns_point_group_measured_fraction_max 0.568
_diffrn_reflns_theta_full 26.000
_diffrn_reflns_theta_max 25.761
_diffrn_reflns_theta_min 2.467
_diffrn_source 'sealed tube'
_diffrn_standards_number 0
_exptl_absorpt_coefficient_mu 1.332
_exptl_absorpt_correction_T_max 0.7453
_exptl_absorpt_correction_T_min 0.5831
_exptl_absorpt_correction_type multi-scan
_exptl_absorpt_process_details
'TWINABS-2008/1 (Bruker,2008) was used for absorption correction. wR2(int) was 0.1202 before and 0.0853 after correction. The Ratio of minimum to maximum transmission is 0.7824. The \l/2 correction factor is 0.0015.'
_exptl_crystal_colour red
_exptl_crystal_colour_primary red
_exptl_crystal_density_diffrn 1.459
_exptl_crystal_description plate
_exptl_crystal_F_000 1120
_exptl_crystal_size_max 0.36
_exptl_crystal_size_mid 0.24
_exptl_crystal_size_min 0.06
_refine_diff_density_max 0.577
_refine_diff_density_min -0.555
_refine_diff_density_rms 0.132
_refine_ls_abs_structure_details
;
No quotients, so Flack parameter determined by classical intensity fit
;
_refine_ls_abs_structure_Flack 0.34(3)
_refine_ls_extinction_method none
_refine_ls_goodness_of_fit_ref 1.032
_refine_ls_hydrogen_treatment mixed
_refine_ls_matrix_type full
_refine_ls_number_parameters 396
_refine_ls_number_reflns 2873
_refine_ls_number_restraints 0
_refine_ls_restrained_S_all 1.032
_refine_ls_R_factor_all 0.0987
_refine_ls_R_factor_gt 0.0571
_refine_ls_shift/su_max 0.001
_refine_ls_shift/su_mean 0.000
_refine_ls_structure_factor_coef Fsqd
_refine_ls_weighting_details 'w=1/[\s^2^(Fo^2^)+(0.0256P)^2^+3.0532P] where P=(Fo^2^+2Fc^2^)/3'
_refine_ls_weighting_scheme calc
_refine_ls_wR_factor_gt 0.0866
_refine_ls_wR_factor_ref 0.1007
_reflns_Friedel_coverage 0.000
_reflns_Friedel_fraction_full 0.000
_reflns_Friedel_fraction_max 0.000
_reflns_number_gt 2163
_reflns_number_total 2873
_reflns_threshold_expression 'I > 2\s(I)'
_cod_data_source_file c6dt04457c2.cif
_cod_data_source_block 4976o
_cod_database_code 7702117
_shelxl_version_number 2013-3
_shelx_space_group_comment
;
The symmetry employed for this shelxl refinement is uniquely defined
by the following loop, which should always be used as a source of
symmetry information in preference to the above space-group names.
They are only intended as comments.
;
_olex2_refinement_description
;
1. Twinned data refinement
 Scales: 0.618(3) 0.382(3)
2. Fixed Uiso
 At 1.2 times of:
  All B(H) groups, All C(H) groups
 At 1.5 times of:
  All C(H,H,H) groups
3.a Ternary CH refined with riding coordinates:
 C31(H31), C32(H32), C33(H33), C34(H34), C35(H35), C21'(H21'), C22'(H22'),
 C23'(H23'), C24'(H24'), C25'(H25')
3.b Idealised Me refined as rotating group:
 C1S(H1SA,H1SB,H1SC)
;
_olex2_submission_special_instructions 'No special instructions were received'

loop_
_space_group_symop_operation_xyz
'x, y, z'
'-x+1/2, -y, z+1/2'
'-x, y+1/2, -z+1/2'
'x+1/2, -y+1/2, -z'

loop_
_atom_site_label
_atom_site_type_symbol
_atom_site_fract_x
_atom_site_fract_y
_atom_site_fract_z
_atom_site_U_iso_or_equiv
_atom_site_adp_type
_atom_site_occupancy
_atom_site_site_symmetry_order
_atom_site_calc_flag
_atom_site_refinement_flags_posn
C1 C -0.7648(9) -0.0326(5) -0.3186(4) 0.0164(19) Uani 1 1 d .
C2 C -0.7478(8) -0.1495(5) -0.3432(5) 0.0177(18) Uani 1 1 d .
H2 H -0.664(9) -0.192(5) -0.322(3) 0.021 Uiso 1 1 d R
Co3 Co -0.65605(12) -0.05408(8) -0.40875(5) 0.0151(3) Uani 1 1 d .
B4 B -0.8361(12) 0.0364(6) -0.3811(4) 0.018(2) Uani 1 1 d .
H4 H -0.814(9) 0.117(5) -0.386(3) 0.022 Uiso 1 1 d R
B5 B -0.9556(10) -0.0042(7) -0.3155(5) 0.018(2) Uani 1 1 d .
H5 H -1.005(8) 0.052(6) -0.280(3) 0.022 Uiso 1 1 d R
B6 B -0.8917(10) -0.1228(6) -0.2927(5) 0.017(2) Uani 1 1 d .
H6 H -0.898(9) -0.145(5) -0.246(3) 0.020 Uiso 1 1 d R
B7 B -0.8077(10) -0.1680(7) -0.4220(5) 0.020(2) Uani 1 1 d .
H7 H -0.754(9) -0.228(5) -0.449(4) 0.024 Uiso 1 1 d R
B8 B -0.8733(10) -0.0469(7) -0.4474(5) 0.021(2) Uani 1 1 d .
H8 H -0.873(8) -0.020(5) -0.498(3) 0.025 Uiso 1 1 d R
B9 B -1.0183(11) -0.0144(7) -0.3951(5) 0.019(2) Uani 1 1 d .
H9 H -1.082(8) 0.029(5) -0.409(4) 0.023 Uiso 1 1 d R
B10 B -1.0521(10) -0.1128(7) -0.3396(5) 0.018(2) Uani 1 1 d .
H10 H -1.161(9) -0.123(5) -0.320(3) 0.022 Uiso 1 1 d R
B11 B -0.9163(12) -0.2050(7) -0.3558(5) 0.022(2) Uani 1 1 d .
H11 H -0.925(9) -0.287(5) -0.340(4) 0.027 Uiso 1 1 d R
B12 B -1.0016(11) -0.1398(7) -0.4205(5) 0.022(2) Uani 1 1 d .
H12 H -1.088(9) -0.177(5) -0.454(3) 0.027 Uiso 1 1 d R
C31 C -0.5097(10) -0.1184(7) -0.4726(4) 0.030(2) Uani 1 1 d .
H31 H -0.5211 -0.1859 -0.4915 0.036 Uiso 1 1 calc R
C32 C -0.5720(10) -0.0307(7) -0.4983(4) 0.030(2) Uani 1 1 d .
H32 H -0.6318 -0.0254 -0.5388 0.036 Uiso 1 1 calc R
C33 C -0.5296(10) 0.0480(7) -0.4584(4) 0.030(2) Uani 1 1 d .
H33 H -0.5550 0.1193 -0.4650 0.036 Uiso 1 1 calc R
C34 C -0.4392(8) 0.0090(6) -0.4095(4) 0.0223(19) Uani 1 1 d .
H34 H -0.3931 0.0477 -0.3737 0.027 Uiso 1 1 calc R
C35 C -0.4268(10) -0.0957(6) -0.4184(4) 0.024(2) Uani 1 1 d .
H35 H -0.3702 -0.1432 -0.3906 0.029 Uiso 1 1 calc R
C1' C -0.6245(8) 0.0198(6) -0.1350(4) 0.019(2) Uani 1 1 d .
H1' H -0.651(8) -0.017(5) -0.087(3) 0.022 Uiso 1 1 d R
Co2' Co -0.41360(12) -0.01680(7) -0.15872(5) 0.0154(3) Uani 1 1 d .
B3' B -0.6108(11) -0.0603(7) -0.1984(5) 0.021(2) Uani 1 1 d .
H3' H -0.664(9) -0.136(5) -0.199(3) 0.025 Uiso 1 1 d R
B4' B -0.7657(10) 0.0230(7) -0.1894(5) 0.017(2) Uani 1 1 d .
H4' H -0.867(8) -0.003(5) -0.183(3) 0.021 Uiso 1 1 d R
B5' B -0.7004(10) 0.1315(6) -0.1532(6) 0.022(2) Uani 1 1 d .
H5' H -0.777(9) 0.166(6) -0.123(3) 0.026 Uiso 1 1 d R
B6' B -0.5027(11) 0.1210(7) -0.1402(5) 0.023(2) Uani 1 1 d .
H6' H -0.459(8) 0.162(5) -0.098(4) 0.027 Uiso 1 1 d R
B7' B -0.4812(11) -0.0037(7) -0.2529(5) 0.019(2) Uani 1 1 d .
H7' H -0.425(8) -0.050(5) -0.290(3) 0.023 Uiso 1 1 d R
C8' C -0.6746(9) 0.0121(6) -0.2620(3) 0.0135(18) Uani 1 1 d .
B9' B -0.7328(11) 0.1293(6) -0.2366(5) 0.017(2) Uani 1 1 d .
H9' H -0.830(9) 0.155(5) -0.260(3) 0.020 Uiso 1 1 d R
B10' B -0.5714(12) 0.1876(6) -0.2056(5) 0.020(2) Uani 1 1 d .
H10' H -0.565(9) 0.262(5) -0.214(3) 0.024 Uiso 1 1 d R
B11' B -0.4110(12) 0.1074(6) -0.2177(4) 0.018(2) Uani 1 1 d .
H11' H -0.276(9) 0.142(5) -0.234(3) 0.022 Uiso 1 1 d R
B12' B -0.5588(11) 0.1114(7) -0.2755(5) 0.021(2) Uani 1 1 d .
H12' H -0.543(8) 0.132(5) -0.327(4) 0.025 Uiso 1 1 d R
C21' C -0.2085(10) 0.0001(6) -0.1152(5) 0.032(3) Uani 1 1 d .
H21' H -0.1536 0.0635 -0.1077 0.039 Uiso 1 1 calc R
C22' C -0.3086(11) -0.0452(9) -0.0741(4) 0.050(3) Uani 1 1 d .
H22' H -0.3400 -0.0196 -0.0312 0.060 Uiso 1 1 calc R
C23' C -0.3553(11) -0.1335(8) -0.1014(7) 0.054(4) Uani 1 1 d .
H23' H -0.4262 -0.1820 -0.0817 0.065 Uiso 1 1 calc R
C24' C -0.2862(11) -0.1431(7) -0.1604(7) 0.048(3) Uani 1 1 d .
H24' H -0.2972 -0.1996 -0.1909 0.057 Uiso 1 1 calc R
C25' C -0.1980(10) -0.0607(9) -0.1689(5) 0.039(3) Uani 1 1 d .
H25' H -0.1337 -0.0475 -0.2073 0.047 Uiso 1 1 calc R
C1S C -0.9250(11) -0.2331(6) -0.0996(4) 0.035(2) Uani 1 1 d .
H1SA H -0.9197 -0.2797 -0.1355 0.052 Uiso 1 1 calc GR
H1SB H -0.9432 -0.1664 -0.1161 0.052 Uiso 1 1 calc GR
H1SC H -1.0072 -0.2521 -0.0708 0.052 Uiso 1 1 calc GR
C2S C -0.7850(12) -0.2347(6) -0.0646(5) 0.031(2) Uani 1 1 d .
N3S N -0.6747(10) -0.2355(6) -0.0355(4) 0.047(2) Uani 1 1 d .

loop_
_atom_site_aniso_label
_atom_site_aniso_U_11
_atom_site_aniso_U_22
_atom_site_aniso_U_33
_atom_site_aniso_U_23
_atom_site_aniso_U_13
_atom_site_aniso_U_12
C1 0.017(4) 0.015(4) 0.017(5) -0.004(3) -0.003(4) 0.003(4)
C2 0.013(4) 0.020(4) 0.020(5) -0.004(4) -0.003(4) 0.002(3)
Co3 0.0107(5) 0.0200(5) 0.0146(6) 0.0000(5) 0.0009(6) -0.0001(5)
B4 0.020(5) 0.012(5) 0.023(5) -0.006(4) 0.002(5) -0.003(4)
B5 0.006(5) 0.024(6) 0.024(5) 0.000(4) 0.003(4) 0.002(4)
B6 0.004(5) 0.018(4) 0.028(6) 0.000(4) 0.001(4) 0.000(4)
B7 0.015(5) 0.020(5) 0.026(7) -0.005(4) 0.004(5) 0.001(4)
B8 0.017(6) 0.030(5) 0.015(5) -0.001(4) -0.005(4) 0.000(4)
B9 0.016(5) 0.022(5) 0.019(6) 0.000(5) -0.008(4) 0.002(4)
B10 0.011(5) 0.023(5) 0.020(5) 0.004(5) 0.002(5) 0.007(4)
B11 0.015(5) 0.025(5) 0.027(6) 0.002(4) -0.004(5) -0.005(5)
B12 0.009(5) 0.029(5) 0.029(7) -0.008(5) 0.003(5) -0.004(4)
C31 0.020(5) 0.041(6) 0.029(6) -0.019(5) 0.013(5) -0.006(5)
C32 0.016(5) 0.052(6) 0.022(5) 0.005(4) 0.000(4) -0.005(5)
C33 0.030(5) 0.033(5) 0.028(6) 0.019(5) 0.015(5) 0.004(4)
C34 0.014(4) 0.031(5) 0.021(5) -0.001(4) 0.005(4) -0.009(4)
C35 0.014(4) 0.037(5) 0.021(5) 0.009(4) 0.003(5) 0.005(4)
C1' 0.017(5) 0.026(4) 0.013(4) 0.004(4) 0.000(3) 0.001(4)
Co2' 0.0124(5) 0.0190(5) 0.0147(6) 0.0001(5) -0.0013(6) 0.0013(5)
B3' 0.021(6) 0.019(4) 0.023(6) 0.004(5) -0.002(4) 0.000(5)
B4' 0.007(4) 0.030(5) 0.015(5) 0.001(4) -0.003(4) 0.001(4)
B5' 0.013(5) 0.013(4) 0.039(7) -0.006(5) -0.003(5) 0.008(4)
B6' 0.014(5) 0.023(5) 0.032(7) -0.005(5) -0.001(5) 0.004(4)
B7' 0.021(5) 0.015(5) 0.022(6) 0.001(4) -0.009(5) -0.004(4)
C8' 0.015(4) 0.019(4) 0.006(4) 0.001(3) -0.007(3) -0.005(4)
B9' 0.010(5) 0.015(4) 0.026(7) -0.005(4) -0.004(5) 0.008(4)
B10' 0.026(6) 0.019(5) 0.015(5) 0.004(4) -0.008(5) 0.002(5)
B11' 0.023(5) 0.023(5) 0.009(5) 0.000(4) -0.003(5) 0.006(5)
B12' 0.015(6) 0.021(5) 0.027(6) -0.001(4) 0.000(5) 0.003(4)
C21' 0.020(5) 0.012(4) 0.066(8) 0.002(4) -0.023(5) 0.001(4)
C22' 0.043(7) 0.092(9) 0.015(5) -0.008(6) -0.002(5) 0.046(7)
C23' 0.014(5) 0.057(7) 0.091(10) 0.056(7) -0.023(7) -0.012(5)
C24' 0.037(6) 0.035(6) 0.071(9) -0.023(6) -0.043(7) 0.016(5)
C25' 0.014(5) 0.074(7) 0.029(6) 0.022(6) 0.004(4) 0.009(5)
C1S 0.033(6) 0.040(5) 0.030(6) 0.005(4) -0.005(6) -0.013(5)
C2S 0.039(6) 0.025(5) 0.029(6) 0.005(4) 0.002(5) 0.000(5)
N3S 0.043(6) 0.056(5) 0.043(6) 0.005(4) 0.002(5) -0.001(5)

loop_
_atom_type_symbol
_atom_type_description
_atom_type_scat_dispersion_real
_atom_type_scat_dispersion_imag
_atom_type_scat_source
C C 0.0033 0.0016 'International Tables Vol C Tables 4.2.6.8 and 6.1.1.4'
H H 0.0000 0.0000 'International Tables Vol C Tables 4.2.6.8 and 6.1.1.4'
B B 0.0013 0.0007 'International Tables Vol C Tables 4.2.6.8 and 6.1.1.4'
Co Co 0.3494 0.9721 'International Tables Vol C Tables 4.2.6.8 and 6.1.1.4'
N N 0.0061 0.0033 'International Tables Vol C Tables 4.2.6.8 and 6.1.1.4'

loop_
_geom_angle_atom_site_label_1
_geom_angle_atom_site_label_2
_geom_angle_atom_site_label_3
_geom_angle
C2 C1 Co3 63.8(4)
C2 C1 B4 108.3(6)
C2 C1 B5 108.0(6)
C2 C1 B6 59.5(5)
B4 C1 Co3 64.9(4)
B4 C1 B5 63.2(6)
B4 C1 B6 111.9(6)
B5 C1 Co3 120.3(5)
B5 C1 B6 60.8(5)
B6 C1 Co3 118.0(5)
C8' C1 C2 123.8(6)
C8' C1 Co3 119.1(5)
C8' C1 B4 123.7(6)
C8' C1 B5 113.0(6)
C8' C1 B6 111.9(6)
C1 C2 H2 117(4)
C1 C2 Co3 69.2(4)
C1 C2 B6 62.6(5)
C1 C2 B7 113.4(6)
C1 C2 B11 112.7(6)
Co3 C2 H2 110(4)
B6 C2 H2 113(4)
B6 C2 Co3 125.5(5)
B6 C2 B7 112.5(6)
B6 C2 B11 61.5(5)
B7 C2 H2 123(4)
B7 C2 Co3 65.5(4)
B11 C2 H2 117(4)
B11 C2 Co3 121.9(6)
B11 C2 B7 61.4(5)
C2 Co3 C1 47.0(3)
C2 Co3 B4 83.1(3)
C2 Co3 B7 50.1(4)
C2 Co3 B8 85.3(4)
C2 Co3 C31 114.7(3)
C2 Co3 C33 167.1(4)
C2 Co3 C34 128.6(3)
C2 Co3 C35 106.2(3)
B4 Co3 C1 48.1(3)
B4 Co3 B8 51.2(4)
B4 Co3 C34 117.7(3)
B4 Co3 C35 156.1(3)
B7 Co3 C1 85.5(3)
B7 Co3 B4 88.4(4)
B7 Co3 B8 51.7(4)
B7 Co3 C34 153.9(3)
B7 Co3 C35 114.6(3)
B8 Co3 C1 85.0(3)
B8 Co3 C34 145.3(4)
B8 Co3 C35 149.4(3)
C31 Co3 C1 156.3(3)
C31 Co3 B4 155.4(4)
C31 Co3 B7 90.7(4)
C31 Co3 B8 110.8(4)
C31 Co3 C33 67.2(4)
C31 Co3 C34 65.6(3)
C31 Co3 C35 38.6(3)
C32 Co3 C1 162.4(3)
C32 Co3 C2 148.8(3)
C32 Co3 B4 116.2(4)
C32 Co3 B7 103.5(4)
C32 Co3 B8 88.8(4)
C32 Co3 C31 40.5(3)
C32 Co3 C33 40.0(3)
C32 Co3 C34 66.1(3)
C32 Co3 C35 66.5(3)
C33 Co3 C1 126.8(3)
C33 Co3 B4 99.4(3)
C33 Co3 B7 142.2(4)
C33 Co3 B8 106.3(4)
C33 Co3 C34 39.3(3)
C33 Co3 C35 66.8(3)
C34 Co3 C1 111.5(3)
C34 Co3 C35 39.5(3)
C35 Co3 C1 123.7(3)
C1 B4 Co3 67.0(4)
C1 B4 H4 123(4)
C1 B4 B5 58.9(5)
C1 B4 B8 107.8(6)
C1 B4 B9 104.4(6)
Co3 B4 H4 114(4)
B5 B4 Co3 118.5(5)
B5 B4 H4 118(4)
B8 B4 Co3 64.4(4)
B8 B4 H4 124(4)
B8 B4 B5 106.1(6)
B9 B4 Co3 115.2(5)
B9 B4 H4 121(4)
B9 B4 B5 58.3(5)
B9 B4 B8 58.0(5)
C1 B5 B4 57.9(5)
C1 B5 H5 123(4)
C1 B5 B6 59.7(5)
C1 B5 B9 104.9(6)
C1 B5 B10 106.2(6)
B4 B5 H5 121(4)
B6 B5 B4 106.7(6)
B6 B5 H5 123(4)
B6 B5 B10 58.7(5)
B9 B5 B4 59.9(5)
B9 B5 H5 123(4)
B9 B5 B6 106.6(7)
B9 B5 B10 60.9(6)
B10 B5 B4 108.7(7)
B10 B5 H5 123(4)
C1 B6 B5 59.4(5)
C1 B6 H6 123(4)
C2 B6 C1 58.0(4)
C2 B6 B5 105.7(7)
C2 B6 H6 125(4)
C2 B6 B10 106.8(7)
C2 B6 B11 59.3(5)
B5 B6 H6 121(4)
B10 B6 C1 107.7(7)
B10 B6 B5 60.9(5)
B10 B6 H6 121(5)
B11 B6 C1 107.2(7)
B11 B6 B5 109.7(7)
B11 B6 H6 121(4)
B11 B6 B10 61.3(6)
C2 B7 Co3 64.4(4)
C2 B7 H7 117(4)
C2 B7 B8 104.1(6)
C2 B7 B11 58.1(5)
C2 B7 B12 104.6(7)
Co3 B7 H7 110(4)
B8 B7 Co3 65.0(4)
B8 B7 H7 131(4)
B11 B7 Co3 117.9(6)
B11 B7 H7 115(4)
B11 B7 B8 108.0(6)
B11 B7 B12 60.7(6)
B12 B7 Co3 118.4(6)
B12 B7 H7 126(4)
B12 B7 B8 59.8(5)
Co3 B8 H8 112(4)
B4 B8 Co3 64.4(4)
B4 B8 B7 106.2(7)
B4 B8 H8 121(4)
B7 B8 Co3 63.3(4)
B7 B8 H8 125(4)
B9 B8 Co3 117.0(6)
B9 B8 B4 60.2(5)
B9 B8 B7 106.4(7)
B9 B8 H8 121(4)
B9 B8 B12 60.6(5)
B12 B8 Co3 115.9(6)
B12 B8 B4 108.3(7)
B12 B8 B7 58.7(5)
B12 B8 H8 122(4)
B4 B9 H9 113(5)
B4 B9 B10 109.5(7)
B5 B9 B4 61.8(5)
B5 B9 H9 118(5)
B5 B9 B10 60.1(5)
B5 B9 B12 109.2(7)
B8 B9 B4 61.8(5)
B8 B9 B5 112.0(7)
B8 B9 H9 117(5)
B8 B9 B10 109.9(7)
B8 B9 B12 60.9(6)
B10 B9 H9 127(5)
B12 B9 B4 109.8(7)
B12 B9 H9 126(5)
B12 B9 B10 59.8(6)
B5 B10 B9 59.0(5)
B5 B10 H10 116(4)
B5 B10 B12 108.4(7)
B6 B10 B5 60.4(5)
B6 B10 B9 106.4(6)
B6 B10 H10 122(4)
B6 B10 B11 59.4(5)
B6 B10 B12 108.0(6)
B9 B10 H10 120(4)
B11 B10 B5 107.9(6)
B11 B10 B9 106.7(7)
B11 B10 H10 127(4)
B11 B10 B12 60.2(6)
B12 B10 B9 59.9(6)
B12 B10 H10 124(4)
C2 B11 B6 59.2(5)
C2 B11 B7 60.6(6)
C2 B11 B10 105.2(6)
C2 B11 H11 116(4)
C2 B11 B12 105.9(7)
B6 B11 B7 109.9(7)
B6 B11 B10 59.4(5)
B6 B11 H11 114(4)
B6 B11 B12 108.0(7)
B7 B11 B10 108.9(7)
B7 B11 H11 122(4)
B7 B11 B12 60.0(5)
B10 B11 H11 125(4)
B10 B11 B12 60.2(6)
B12 B11 H11 131(4)
B7 B12 B8 61.5(5)
B7 B12 B9 106.9(7)
B7 B12 B10 107.9(7)
B7 B12 B11 59.3(6)
B7 B12 H12 123(4)
B8 B12 H12 123(4)
B9 B12 B8 58.5(5)
B9 B12 H12 123(4)
B10 B12 B8 108.3(7)
B10 B12 B9 60.3(5)
B10 B12 B11 59.6(5)
B10 B12 H12 119(4)
B11 B12 B8 108.3(7)
B11 B12 B9 106.4(7)
B11 B12 H12 122(4)
Co3 C31 H31 125.3
C32 C31 Co3 69.0(5)
C32 C31 H31 125.3
C35 C31 Co3 73.5(5)
C35 C31 H31 125.3
C35 C31 C32 109.4(8)
Co3 C32 H32 126.0
C31 C32 Co3 70.5(5)
C31 C32 H32 126.0
C33 C32 Co3 71.0(5)
C33 C32 C31 107.9(8)
C33 C32 H32 126.0
Co3 C33 H33 126.2
C32 C33 Co3 69.0(5)
C32 C33 H33 126.2
C32 C33 C34 107.4(8)
C34 C33 Co3 72.3(5)
C34 C33 H33 126.2
Co3 C34 H34 125.6
C33 C34 Co3 68.4(5)
C33 C34 H34 125.6
C33 C34 C35 108.8(8)
C35 C34 Co3 70.9(5)
C35 C34 H34 125.6
Co3 C35 H35 126.8
C31 C35 Co3 67.9(5)
C31 C35 C34 106.5(8)
C31 C35 H35 126.8
C34 C35 Co3 69.6(5)
C34 C35 H35 126.8
Co2' C1' H1' 108(3)
B3' C1' H1' 115(3)
B3' C1' Co2' 65.6(4)
B3' C1' B6' 113.8(6)
B4' C1' H1' 116(4)
B4' C1' Co2' 122.5(5)
B4' C1' B3' 63.5(5)
B4' C1' B5' 62.1(6)
B4' C1' B6' 113.5(7)
B5' C1' H1' 120(3)
B5' C1' Co2' 122.5(5)
B5' C1' B3' 114.8(7)
B5' C1' B6' 62.4(5)
B6' C1' H1' 121(3)
B6' C1' Co2' 66.2(4)
C1' Co2' B3' 50.3(3)
C1' Co2' B6' 51.0(3)
C1' Co2' B7' 86.5(4)
C1' Co2' B11' 87.5(4)
C1' Co2' C21' 134.2(4)
C1' Co2' C22' 105.3(3)
C1' Co2' C23' 106.5(4)
C1' Co2' C24' 136.7(4)
C1' Co2' C25' 171.4(4)
B3' Co2' B6' 90.3(4)
B3' Co2' B7' 52.0(4)
B3' Co2' B11' 90.2(4)
B3' Co2' C21' 169.4(4)
B3' Co2' C22' 134.2(5)
B3' Co2' C23' 103.5(4)
B3' Co2' C24' 103.3(4)
B6' Co2' B11' 52.1(4)
B7' Co2' B6' 89.3(4)
B7' Co2' B11' 51.1(4)
C21' Co2' B6' 99.1(4)
C21' Co2' B7' 132.2(4)
C21' Co2' B11' 99.3(4)
C22' Co2' B6' 100.7(4)
C22' Co2' B7' 167.7(4)
C22' Co2' B11' 131.3(5)
C22' Co2' C21' 39.5(4)
C22' Co2' C23' 39.8(4)
C22' Co2' C24' 66.6(4)
C23' Co2' B6' 133.3(5)
C23' Co2' B7' 134.1(5)
C23' Co2' B11' 164.6(4)
C23' Co2' C21' 66.6(4)
C23' Co2' C24' 39.4(4)
C24' Co2' B6' 165.6(4)
C24' Co2' B7' 102.6(4)
C24' Co2' B11' 131.0(5)
C24' Co2' C21' 66.9(3)
C25' Co2' B3' 134.0(4)
C25' Co2' B6' 130.6(4)
C25' Co2' B7' 101.7(4)
C25' Co2' B11' 99.5(4)
C25' Co2' C21' 39.9(4)
C25' Co2' C22' 66.3(4)
C25' Co2' C23' 66.0(4)
C25' Co2' C24' 39.4(4)
C1' B3' Co2' 64.2(4)
C1' B3' H3' 123(4)
C1' B3' B4' 57.7(5)
C1' B3' B7' 105.3(7)
C1' B3' C8' 101.9(6)
Co2' B3' H3' 129(4)
B4' B3' Co2' 116.2(6)
B4' B3' H3' 104(4)
B7' B3' Co2' 65.0(5)
B7' B3' H3' 131(4)
B7' B3' B4' 107.1(7)
C8' B3' Co2' 115.4(6)
C8' B3' H3' 112(4)
C8' B3' B4' 58.3(5)
C8' B3' B7' 59.2(5)
C1' B4' B3' 58.8(5)
C1' B4' H4' 126(4)
C1' B4' B5' 59.1(5)
C1' B4' C8' 103.6(6)
C1' B4' B9' 105.6(7)
B3' B4' H4' 120(4)
B5' B4' B3' 108.4(6)
B5' B4' H4' 123(4)
B5' B4' B9' 60.1(6)
C8' B4' B3' 59.5(5)
C8' B4' H4' 122(4)
C8' B4' B5' 107.0(7)
C8' B4' B9' 60.2(5)
B9' B4' B3' 109.0(7)
B9' B4' H4' 121(4)
C1' B5' B4' 58.8(5)
C1' B5' H5' 122(4)
C1' B5' B6' 60.2(5)
C1' B5' B9' 105.7(7)
C1' B5' B10' 105.3(6)
B4' B5' H5' 115(4)
B4' B5' B6' 109.0(7)
B4' B5' B9' 60.4(6)
B4' B5' B10' 108.2(8)
B6' B5' H5' 126(4)
B9' B5' H5' 120(4)
B9' B5' B6' 108.0(8)
B10' B5' H5' 128(4)
B10' B5' B6' 59.0(6)
B10' B5' B9' 60.1(6)
C1' B6' Co2' 62.8(4)
C1' B6' B5' 57.4(5)
C1' B6' H6' 124(4)
C1' B6' B11' 104.7(6)
Co2' B6' H6' 118(4)
B5' B6' Co2' 115.0(6)
B5' B6' H6' 115(4)
B5' B6' B11' 108.4(8)
B10' B6' C1' 103.6(7)
B10' B6' Co2' 117.1(6)
B10' B6' B5' 59.7(6)
B10' B6' H6' 119(4)
B10' B6' B11' 61.1(6)
B11' B6' Co2' 64.5(4)
B11' B6' H6' 127(4)
Co2' B7' H7' 118(4)
B3' B7' Co2' 63.1(5)
B3' B7' H7' 119(4)
C8' B7' Co2' 113.7(6)
C8' B7' B3' 59.1(5)
C8' B7' H7' 116(4)
C8' B7' B11' 106.7(7)
C8' B7' B12' 58.5(5)
B11' B7' Co2' 65.1(4)
B11' B7' B3' 109.0(7)
B11' B7' H7' 127(4)
B12' B7' Co2' 116.3(6)
B12' B7' B3' 107.1(7)
B12' B7' H7' 120(4)
B12' B7' B11' 60.3(5)
C1 C8' B3' 121.8(6)
C1 C8' B4' 117.2(6)
C1 C8' B7' 123.1(7)
C1 C8' B9' 115.5(6)
C1 C8' B12' 119.5(6)
B3' C8' B7' 61.8(5)
B3' C8' B9' 112.1(6)
B4' C8' B3' 62.2(5)
B4' C8' B7' 112.3(6)
B4' C8' B9' 61.2(5)
B7' C8' B9' 111.7(6)
B12' C8' B3' 111.6(6)
B12' C8' B4' 111.1(6)
B12' C8' B7' 61.4(5)
B12' C8' B9' 61.2(5)
B4' B9' H9' 113(4)
B5' B9' B4' 59.5(5)
B5' B9' H9' 126(4)
B5' B9' B10' 59.9(5)
B5' B9' B12' 108.2(7)
C8' B9' B4' 58.7(5)
C8' B9' B5' 105.4(6)
C8' B9' H9' 114(4)
C8' B9' B10' 106.0(6)
C8' B9' B12' 58.5(5)
B10' B9' B4' 107.3(7)
B10' B9' H9' 134(4)
B10' B9' B12' 60.9(6)
B12' B9' B4' 106.8(6)
B12' B9' H9' 124(4)
B5' B10' B9' 60.0(6)
B5' B10' H10' 124(4)
B5' B10' B11' 110.0(6)
B5' B10' B12' 107.3(7)
B6' B10' B5' 61.4(5)
B6' B10' B9' 109.9(7)
B6' B10' H10' 128(4)
B6' B10' B11' 61.5(5)
B6' B10' B12' 108.4(7)
B9' B10' H10' 115(4)
B9' B10' B11' 108.9(6)
B9' B10' B12' 59.6(5)
B11' B10' H10' 122(5)
B12' B10' H10' 115(4)
B12' B10' B11' 59.4(5)
Co2' B11' H11' 116(3)
B6' B11' Co2' 63.4(4)
B6' B11' H11' 127(3)
B7' B11' Co2' 63.9(4)
B7' B11' B6' 107.0(7)
B7' B11' B10' 106.6(7)
B7' B11' H11' 120(3)
B10' B11' Co2' 113.1(6)
B10' B11' B6' 57.5(5)
B10' B11' H11' 122(3)
B12' B11' Co2' 114.5(6)
B12' B11' B6' 105.4(7)
B12' B11' B7' 59.3(5)
B12' B11' B10' 59.6(5)
B12' B11' H11' 119(3)
B7' B12' B10' 108.4(7)
B7' B12' B11' 60.4(5)
B7' B12' H12' 115(4)
C8' B12' B7' 60.1(5)
C8' B12' B9' 60.3(5)
C8' B12' B10' 106.3(7)
C8' B12' B11' 108.0(7)
C8' B12' H12' 115(4)
B9' B12' B7' 110.0(7)
B9' B12' B10' 59.5(5)
B9' B12' B11' 110.0(7)
B9' B12' H12' 121(4)
B10' B12' H12' 130(4)
B11' B12' B10' 61.0(5)
B11' B12' H12' 124(4)
Co2' C21' H21' 126.9
C22' C21' Co2' 69.5(5)
C22' C21' H21' 126.9
C22' C21' C25' 106.2(8)
C25' C21' Co2' 68.8(5)
C25' C21' H21' 126.9
Co2' C22' H22' 125.6
C21' C22' Co2' 71.1(5)
C21' C22' H22' 125.6
C21' C22' C23' 108.8(9)
C23' C22' Co2' 70.7(6)
C23' C22' H22' 125.6
Co2' C23' H23' 125.9
C22' C23' Co2' 69.6(5)
C22' C23' H23' 125.9
C24' C23' Co2' 70.5(5)
C24' C23' C22' 108.2(9)
C24' C23' H23' 125.9
Co2' C24' H24' 126.5
C23' C24' Co2' 70.1(5)
C23' C24' H24' 126.5
C25' C24' Co2' 69.1(5)
C25' C24' C23' 107.1(9)
C25' C24' H24' 126.5
Co2' C25' H25' 125.1
C21' C25' Co2' 71.2(5)
C21' C25' H25' 125.1
C24' C25' Co2' 71.5(5)
C24' C25' C21' 109.7(9)
C24' C25' H25' 125.1
H1SA C1S H1SB 109.5
H1SA C1S H1SC 109.5
H1SB C1S H1SC 109.5
C2S C1S H1SA 109.5
C2S C1S H1SB 109.5
C2S C1S H1SC 109.5
N3S C2S C1S 178.6(11)

loop_
_geom_bond_atom_site_label_1
_geom_bond_atom_site_label_2
_geom_bond_distance
C1 C2 1.670(10)
C1 Co3 2.134(8)
C1 B4 1.725(12)
C1 B5 1.743(12)
C1 B6 1.748(11)
C1 C8' 1.549(10)
C2 H2 1.04(8)
C2 Co3 2.050(8)
C2 B6 1.697(12)
C2 B7 1.744(13)
C2 B11 1.700(12)
Co3 B4 2.098(9)
Co3 B7 2.068(9)
Co3 B8 2.099(9)
Co3 C31 2.056(8)
Co3 C32 2.036(8)
Co3 C33 2.061(8)
Co3 C34 2.112(7)
Co3 C35 2.129(9)
B4 H4 1.12(7)
B4 B5 1.818(13)
B4 B8 1.814(13)
B4 B9 1.787(13)
B5 H5 1.15(7)
B5 B6 1.768(13)
B5 B9 1.756(14)
B5 B10 1.777(13)
B6 H6 1.02(7)
B6 B10 1.737(13)
B6 B11 1.737(14)
B7 H7 1.10(7)
B7 B8 1.818(13)
B7 B11 1.757(14)
B7 B12 1.769(13)
B8 H8 1.12(7)
B8 B9 1.746(13)
B8 B12 1.789(14)
B9 H9 0.86(7)
B9 B10 1.790(14)
B9 B12 1.784(14)
B10 H10 1.05(8)
B10 B11 1.770(13)
B10 B12 1.781(15)
B11 H11 1.16(7)
B11 B12 1.782(14)
B12 H12 1.16(7)
C31 H31 1.0000
C31 C32 1.415(12)
C31 C35 1.384(12)
C32 H32 1.0000
C32 C33 1.403(12)
C33 H33 1.0000
C33 C34 1.403(11)
C34 H34 1.0000
C34 C35 1.434(11)
C35 H35 1.0000
C1' H1' 1.14(7)
C1' Co2' 2.005(8)
C1' B3' 1.714(12)
C1' B4' 1.694(12)
C1' B5' 1.698(11)
C1' B6' 1.750(12)
Co2' B3' 2.029(10)
Co2' B6' 2.063(9)
Co2' B7' 2.061(10)
Co2' B11' 2.082(9)
Co2' C21' 2.053(8)
Co2' C22' 2.032(9)
Co2' C23' 2.046(9)
Co2' C24' 2.052(9)
Co2' C25' 2.021(9)
B3' H3' 1.13(7)
B3' B4' 1.792(13)
B3' B7' 1.792(14)
B3' C8' 1.744(12)
B4' H4' 0.98(7)
B4' B5' 1.751(14)
B4' C8' 1.723(12)
B4' B9' 1.767(14)
B5' H5' 1.04(8)
B5' B6' 1.788(13)
B5' B9' 1.762(15)
B5' B10' 1.758(14)
B6' H6' 1.12(8)
B6' B10' 1.746(13)
B6' B11' 1.820(14)
B7' H7' 1.11(7)
B7' C8' 1.746(12)
B7' B11' 1.786(13)
B7' B12' 1.768(13)
C8' B9' 1.750(11)
C8' B12' 1.717(12)
B9' H9' 1.06(7)
B9' B10' 1.762(14)
B9' B12' 1.766(13)
B10' H10' 1.03(7)
B10' B11' 1.812(14)
B10' B12' 1.788(14)
B11' H11' 1.34(7)
B11' B12' 1.785(14)
B12' H12' 1.11(7)
C21' H21' 1.0000
C21' C22' 1.379(13)
C21' C25' 1.392(13)
C22' H22' 1.0000
C22' C23' 1.387(15)
C23' H23' 1.0000
C23' C24' 1.380(15)
C24' H24' 1.0000
C24' C25' 1.375(13)
C25' H25' 1.0000
C1S H1SA 0.9800
C1S H1SB 0.9800
C1S H1SC 0.9800
C1S C2S 1.444(13)
C2S N3S 1.155(12)

loop_
_geom_torsion_atom_site_label_1
_geom_torsion_atom_site_label_2
_geom_torsion_atom_site_label_3
_geom_torsion_atom_site_label_4
_geom_torsion
C1 C2 B6 B5 37.0(6)
C1 C2 B6 B10 100.7(7)
C1 C2 B6 B11 141.0(7)
C1 C2 B7 Co3 51.5(5)
C1 C2 B7 B8 -1.4(8)
C1 C2 B7 B11 -104.1(7)
C1 C2 B7 B12 -63.4(8)
C1 C2 B11 B6 -37.3(7)
C1 C2 B11 B7 105.2(7)
C1 C2 B11 B10 1.8(9)
C1 C2 B11 B12 64.5(9)
C1 B4 B5 B6 -35.9(6)
C1 B4 B5 B9 -135.6(7)
C1 B4 B5 B10 -97.8(7)
C1 B4 B8 Co3 -52.5(5)
C1 B4 B8 B7 -3.8(9)
C1 B4 B8 B9 96.2(7)
C1 B4 B8 B12 58.0(8)
C1 B4 B9 B5 38.2(6)
C1 B4 B9 B8 -102.3(7)
C1 B4 B9 B10 0.4(8)
C1 B4 B9 B12 -63.5(8)
C1 B5 B6 C2 -36.4(6)
C1 B5 B6 B10 -137.1(7)
C1 B5 B6 B11 -98.8(7)
C1 B5 B9 B4 -37.8(6)
C1 B5 B9 B8 -0.6(9)
C1 B5 B9 B10 100.5(7)
C1 B5 B9 B12 64.9(8)
C1 B5 B10 B6 37.7(6)
C1 B5 B10 B9 -98.4(7)
C1 B5 B10 B11 0.7(9)
C1 B5 B10 B12 -63.0(8)
C1 B6 B10 B5 -37.9(6)
C1 B6 B10 B9 0.3(8)
C1 B6 B10 B11 100.3(7)
C1 B6 B10 B12 63.4(8)
C1 B6 B11 C2 33.9(6)
C1 B6 B11 B7 -0.4(9)
C1 B6 B11 B10 -101.1(7)
C1 B6 B11 B12 -64.2(8)
C1 C8' B9' B4' 108.3(7)
C1 C8' B9' B5' 146.7(7)
C1 C8' B9' B10' -150.9(7)
C1 C8' B9' B12' -111.2(7)
C1 C8' B12' B7' -114.0(8)
C1 C8' B12' B9' 104.7(8)
C1 C8' B12' B10' 143.8(7)
C1 C8' B12' B11' -152.1(7)
C2 C1 B4 Co3 -48.1(5)
C2 C1 B4 B5 101.4(6)
C2 C1 B4 B8 3.0(9)
C2 C1 B4 B9 63.5(7)
C2 C1 B5 B4 -101.9(7)
C2 C1 B5 B6 37.6(6)
C2 C1 B5 B9 -63.1(8)
C2 C1 B5 B10 0.3(9)
C2 C1 B6 B5 -137.7(7)
C2 C1 B6 B10 -99.1(7)
C2 C1 B6 B11 -34.5(6)
C2 C1 C8' B3' -28.2(11)
C2 C1 C8' B4' -100.8(9)
C2 C1 C8' B7' 46.8(11)
C2 C1 C8' B9' -170.0(7)
C2 C1 C8' B12' 120.0(8)
C2 B6 B10 B5 -98.9(7)
C2 B6 B10 B9 -60.6(8)
C2 B6 B10 B11 39.4(6)
C2 B6 B10 B12 2.4(8)
C2 B6 B11 B7 -34.4(6)
C2 B6 B11 B10 -135.1(7)
C2 B6 B11 B12 -98.2(7)
C2 B7 B8 Co3 52.5(4)
C2 B7 B8 B4 3.1(8)
C2 B7 B8 B9 -59.9(7)
C2 B7 B8 B12 -98.9(7)
C2 B7 B11 B6 33.8(6)
C2 B7 B11 B10 97.2(7)
C2 B7 B11 B12 133.6(6)
C2 B7 B12 B8 98.1(6)
C2 B7 B12 B9 60.0(8)
C2 B7 B12 B10 -3.5(8)
C2 B7 B12 B11 -39.4(6)
C2 B11 B12 B7 41.0(6)
C2 B11 B12 B8 2.3(9)
C2 B11 B12 B9 -59.3(8)
C2 B11 B12 B10 -98.7(7)
Co3 C1 C2 B6 -153.8(5)
Co3 C1 C2 B7 -49.6(5)
Co3 C1 C2 B11 -117.0(7)
Co3 C1 B4 B5 149.5(5)
Co3 C1 B4 B8 51.0(5)
Co3 C1 B4 B9 111.6(5)
Co3 C1 B5 B4 -32.2(5)
Co3 C1 B5 B6 107.3(6)
Co3 C1 B5 B9 6.6(8)
Co3 C1 B5 B10 70.0(8)
Co3 C1 B6 C2 26.7(5)
Co3 C1 B6 B5 -111.0(6)
Co3 C1 B6 B10 -72.4(7)
Co3 C1 B6 B11 -7.8(8)
Co3 C1 C8' B3' -104.6(7)
Co3 C1 C8' B4' -177.3(5)
Co3 C1 C8' B7' -29.7(9)
Co3 C1 C8' B9' 113.5(6)
Co3 C1 C8' B12' 43.6(8)
Co3 C2 B6 C1 -30.4(6)
Co3 C2 B6 B5 6.6(9)
Co3 C2 B6 B10 70.3(8)
Co3 C2 B6 B11 110.6(7)
Co3 C2 B7 B8 -52.9(5)
Co3 C2 B7 B11 -155.5(5)
Co3 C2 B7 B12 -114.8(6)
Co3 C2 B11 B6 -116.1(6)
Co3 C2 B11 B7 26.3(6)
Co3 C2 B11 B10 -77.1(8)
Co3 C2 B11 B12 -14.3(8)
Co3 B4 B5 C1 32.2(5)
Co3 B4 B5 B6 -3.7(8)
Co3 B4 B5 B9 -103.5(6)
Co3 B4 B5 B10 -65.6(8)
Co3 B4 B8 B7 48.8(5)
Co3 B4 B8 B9 148.7(6)
Co3 B4 B8 B12 110.5(6)
Co3 B4 B9 B5 109.3(6)
Co3 B4 B9 B8 -31.2(6)
Co3 B4 B9 B10 71.5(8)
Co3 B4 B9 B12 7.6(9)
Co3 B7 B8 B4 -49.4(5)
Co3 B7 B8 B9 -112.4(6)
Co3 B7 B8 B12 -151.3(6)
Co3 B7 B11 C2 -25.0(5)
Co3 B7 B11 B6 8.8(9)
Co3 B7 B11 B10 72.2(8)
Co3 B7 B11 B12 108.6(7)
Co3 B7 B12 B8 29.6(6)
Co3 B7 B12 B9 -8.5(10)
Co3 B7 B12 B10 -72.0(9)
Co3 B7 B12 B11 -107.9(7)
Co3 B8 B9 B4 31.7(6)
Co3 B8 B9 B5 -5.5(10)
Co3 B8 B9 B10 -70.4(8)
Co3 B8 B9 B12 -105.9(7)
Co3 B8 B12 B7 -28.4(6)
Co3 B8 B12 B9 107.8(7)
Co3 B8 B12 B10 72.4(8)
Co3 B8 B12 B11 9.3(9)
Co3 C31 C32 C33 61.5(6)
Co3 C31 C35 C34 -59.2(6)
Co3 C32 C33 C34 62.5(6)
Co3 C33 C34 C35 59.5(6)
Co3 C34 C35 C31 58.1(6)
B4 C1 C2 Co3 48.6(5)
B4 C1 C2 B6 -105.2(7)
B4 C1 C2 B7 -1.0(8)
B4 C1 C2 B11 -68.3(9)
B4 C1 B5 B6 139.5(6)
B4 C1 B5 B9 38.8(6)
B4 C1 B5 B10 102.2(7)
B4 C1 B6 C2 99.0(7)
B4 C1 B6 B5 -38.7(6)
B4 C1 B6 B10 -0.1(8)
B4 C1 B6 B11 64.4(8)
B4 C1 C8' B3' 177.7(7)
B4 C1 C8' B4' 105.0(8)
B4 C1 C8' B7' -107.4(9)
B4 C1 C8' B9' 35.8(10)
B4 C1 C8' B12' -34.1(11)
B4 B5 B6 C1 35.1(6)
B4 B5 B6 C2 -1.3(8)
B4 B5 B6 B10 -102.1(7)
B4 B5 B6 B11 -63.7(8)
B4 B5 B9 B8 37.2(7)
B4 B5 B9 B10 138.3(6)
B4 B5 B9 B12 102.7(7)
B4 B5 B10 B6 98.6(7)
B4 B5 B10 B9 -37.5(6)
B4 B5 B10 B11 61.6(8)
B4 B5 B10 B12 -2.1(8)
B4 B8 B9 B5 -37.2(7)
B4 B8 B9 B10 -102.1(7)
B4 B8 B9 B12 -137.7(7)
B4 B8 B12 B7 -98.2(7)
B4 B8 B12 B9 38.0(6)
B4 B8 B12 B10 2.7(9)
B4 B8 B12 B11 -60.5(8)
B4 B9 B10 B5 38.5(6)
B4 B9 B10 B6 -0.5(9)
B4 B9 B10 B11 -62.7(8)
B4 B9 B10 B12 -102.1(7)
B4 B9 B12 B7 0.3(10)
B4 B9 B12 B8 -39.1(7)
B4 B9 B12 B10 101.6(7)
B4 B9 B12 B11 62.6(9)
B5 C1 C2 Co3 115.6(6)
B5 C1 C2 B6 -38.2(7)
B5 C1 C2 B7 66.0(8)
B5 C1 C2 B11 -1.3(9)
B5 C1 B4 Co3 -149.5(5)
B5 C1 B4 B8 -98.4(7)
B5 C1 B4 B9 -37.9(6)
B5 C1 B6 C2 137.7(7)
B5 C1 B6 B10 38.6(6)
B5 C1 B6 B11 103.2(8)
B5 C1 C8' B3' 105.4(8)
B5 C1 C8' B4' 32.7(9)
B5 C1 C8' B7' -179.7(7)
B5 C1 C8' B9' -36.4(9)
B5 C1 C8' B12' -106.4(8)
B5 B4 B8 Co3 -114.4(6)
B5 B4 B8 B7 -65.6(7)
B5 B4 B8 B9 34.3(6)
B5 B4 B8 B12 -3.8(8)
B5 B4 B9 B8 -140.4(7)
B5 B4 B9 B10 -37.8(6)
B5 B4 B9 B12 -101.7(8)
B5 B6 B10 B9 38.3(6)
B5 B6 B10 B11 138.3(7)
B5 B6 B10 B12 101.3(7)
B5 B6 B11 C2 96.9(7)
B5 B6 B11 B7 62.5(8)
B5 B6 B11 B10 -38.2(6)
B5 B6 B11 B12 -1.2(9)
B5 B9 B10 B6 -39.0(6)
B5 B9 B10 B11 -101.2(7)
B5 B9 B10 B12 -140.6(7)
B5 B9 B12 B7 -65.6(9)
B5 B9 B12 B8 -105.1(7)
B5 B9 B12 B10 35.7(6)
B5 B9 B12 B11 -3.4(9)
B5 B10 B11 C2 -1.5(9)
B5 B10 B11 B6 37.5(7)
B5 B10 B11 B7 -65.0(9)
B5 B10 B11 B12 -101.3(8)
B5 B10 B12 B7 64.7(8)
B5 B10 B12 B8 -0.3(9)
B5 B10 B12 B9 -35.0(6)
B5 B10 B12 B11 100.5(7)
B6 C1 C2 Co3 153.8(5)
B6 C1 C2 B7 104.2(7)
B6 C1 C2 B11 36.8(7)
B6 C1 B4 Co3 -111.8(5)
B6 C1 B4 B5 37.7(6)
B6 C1 B4 B8 -60.7(8)
B6 C1 B4 B9 -0.2(8)
B6 C1 B5 B4 -139.5(6)
B6 C1 B5 B9 -100.7(7)
B6 C1 B5 B10 -37.3(6)
B6 C1 C8' B3' 38.9(10)
B6 C1 C8' B4' -33.7(8)
B6 C1 C8' B7' 113.9(8)
B6 C1 C8' B9' -102.9(7)
B6 C1 C8' B12' -172.9(6)
B6 C2 B7 Co3 120.1(6)
B6 C2 B7 B8 67.2(7)
B6 C2 B7 B11 -35.4(6)
B6 C2 B7 B12 5.3(8)
B6 C2 B11 B7 142.4(7)
B6 C2 B11 B10 39.0(6)
B6 C2 B11 B12 101.8(7)
B6 B5 B9 B4 -100.1(6)
B6 B5 B9 B8 -62.8(8)
B6 B5 B9 B10 38.2(6)
B6 B5 B9 B12 2.7(8)
B6 B5 B10 B9 -136.1(7)
B6 B5 B10 B11 -37.0(7)
B6 B5 B10 B12 -100.7(7)
B6 B10 B11 C2 -38.9(6)
B6 B10 B11 B7 -102.5(7)
B6 B10 B11 B12 -138.8(7)
B6 B10 B12 B7 0.8(9)
B6 B10 B12 B8 -64.3(8)
B6 B10 B12 B9 -98.9(7)
B6 B10 B12 B11 36.6(6)
B6 B11 B12 B7 103.1(7)
B6 B11 B12 B8 64.4(8)
B6 B11 B12 B9 2.8(9)
B6 B11 B12 B10 -36.6(6)
B7 C2 B6 C1 -105.6(7)
B7 C2 B6 B5 -68.6(7)
B7 C2 B6 B10 -4.9(8)
B7 C2 B6 B11 35.4(6)
B7 C2 B11 B6 -142.4(7)
B7 C2 B11 B10 -103.4(7)
B7 C2 B11 B12 -40.7(6)
B7 B8 B9 B4 99.6(7)
B7 B8 B9 B5 62.4(9)
B7 B8 B9 B10 -2.5(9)
B7 B8 B9 B12 -38.1(6)
B7 B8 B12 B9 136.2(8)
B7 B8 B12 B10 100.8(8)
B7 B8 B12 B11 37.7(6)
B7 B11 B12 B8 -38.7(6)
B7 B11 B12 B9 -100.3(7)
B7 B11 B12 B10 -139.7(7)
B8 B4 B5 C1 101.4(6)
B8 B4 B5 B6 65.6(8)
B8 B4 B5 B9 -34.2(6)
B8 B4 B5 B10 3.6(8)
B8 B4 B9 B5 140.4(7)
B8 B4 B9 B10 102.7(8)
B8 B4 B9 B12 38.7(7)
B8 B7 B11 C2 -95.7(7)
B8 B7 B11 B6 -61.9(9)
B8 B7 B11 B10 1.5(9)
B8 B7 B11 B12 37.9(6)
B8 B7 B12 B9 -38.1(7)
B8 B7 B12 B10 -101.6(7)
B8 B7 B12 B11 -137.5(7)
B8 B9 B10 B5 104.6(7)
B8 B9 B10 B6 65.6(8)
B8 B9 B10 B11 3.4(9)
B8 B9 B10 B12 -36.0(6)
B8 B9 B12 B7 39.5(7)
B8 B9 B12 B10 140.7(7)
B8 B9 B12 B11 101.7(7)
B9 B4 B5 C1 135.6(7)
B9 B4 B5 B6 99.8(7)
B9 B4 B5 B10 37.9(6)
B9 B4 B8 Co3 -148.7(6)
B9 B4 B8 B7 -99.9(7)
B9 B4 B8 B12 -38.2(6)
B9 B5 B6 C1 97.9(6)
B9 B5 B6 C2 61.6(8)
B9 B5 B6 B10 -39.2(6)
B9 B5 B6 B11 -0.9(8)
B9 B5 B10 B6 136.1(7)
B9 B5 B10 B11 99.1(8)
B9 B5 B10 B12 35.4(6)
B9 B8 B12 B7 -136.2(8)
B9 B8 B12 B10 -35.4(6)
B9 B8 B12 B11 -98.5(7)
B9 B10 B11 C2 60.6(8)
B9 B10 B11 B6 99.5(7)
B9 B10 B11 B7 -3.0(9)
B9 B10 B11 B12 -39.3(6)
B9 B10 B12 B7 99.7(7)
B9 B10 B12 B8 34.6(6)
B9 B10 B12 B11 135.5(7)
B10 B5 B6 C1 137.1(7)
B10 B5 B6 C2 100.8(7)
B10 B5 B6 B11 38.3(7)
B10 B5 B9 B4 -138.3(6)
B10 B5 B9 B8 -101.0(8)
B10 B5 B9 B12 -35.5(6)
B10 B6 B11 C2 135.1(7)
B10 B6 B11 B7 100.7(7)
B10 B6 B11 B12 36.9(6)
B10 B9 B12 B7 -101.3(8)
B10 B9 B12 B8 -140.7(7)
B10 B9 B12 B11 -39.1(6)
B10 B11 B12 B7 139.7(7)
B10 B11 B12 B8 101.0(7)
B10 B11 B12 B9 39.4(6)
B11 C2 B6 C1 -141.0(7)
B11 C2 B6 B5 -104.0(7)
B11 C2 B6 B10 -40.3(6)
B11 C2 B7 Co3 155.5(5)
B11 C2 B7 B8 102.7(7)
B11 C2 B7 B12 40.7(6)
B11 B6 B10 B5 -138.3(7)
B11 B6 B10 B9 -100.0(7)
B11 B6 B10 B12 -36.9(6)
B11 B7 B8 Co3 113.1(6)
B11 B7 B8 B4 63.6(8)
B11 B7 B8 B9 0.6(9)
B11 B7 B8 B12 -38.3(6)
B11 B7 B12 B8 137.5(7)
B11 B7 B12 B9 99.4(8)
B11 B7 B12 B10 35.9(6)
B11 B10 B12 B7 -35.8(6)
B11 B10 B12 B8 -100.9(7)
B11 B10 B12 B9 -135.5(7)
B12 B7 B8 Co3 151.3(6)
B12 B7 B8 B4 101.9(7)
B12 B7 B8 B9 38.9(7)
B12 B7 B11 C2 -133.6(6)
B12 B7 B11 B6 -99.8(8)
B12 B7 B11 B10 -36.4(7)
B12 B8 B9 B4 137.7(7)
B12 B8 B9 B5 100.4(8)
B12 B8 B9 B10 35.6(7)
B12 B9 B10 B5 140.6(7)
B12 B9 B10 B6 101.6(7)
B12 B9 B10 B11 39.4(6)
B12 B10 B11 C2 99.9(7)
B12 B10 B11 B6 138.8(7)
B12 B10 B11 B7 36.3(6)
C31 C32 C33 Co3 -61.2(6)
C31 C32 C33 C34 1.3(10)
C32 C31 C35 Co3 60.0(6)
C32 C31 C35 C34 0.8(10)
C32 C33 C34 Co3 -60.4(6)
C32 C33 C34 C35 -0.8(10)
C33 C34 C35 Co3 -58.0(6)
C33 C34 C35 C31 0.0(10)
C35 C31 C32 Co3 -62.8(6)
C35 C31 C32 C33 -1.3(10)
C1' B3' B4' B5' 33.3(7)
C1' B3' B4' C8' 132.6(7)
C1' B3' B4' B9' 97.2(7)
C1' B3' B7' Co2' 51.2(5)
C1' B3' B7' C8' -94.9(7)
C1' B3' B7' B11' 3.5(8)
C1' B3' B7' B12' -60.2(8)
C1' B3' C8' C1 -145.8(7)
C1' B3' C8' B4' -39.5(6)
C1' B3' C8' B7' 100.9(7)
C1' B3' C8' B9' -2.8(9)
C1' B3' C8' B12' 63.8(8)
C1' B4' B5' B6' 34.6(7)
C1' B4' B5' B9' 135.0(7)
C1' B4' B5' B10' 97.2(7)
C1' B4' C8' C1 153.9(6)
C1' B4' C8' B3' 40.4(6)
C1' B4' C8' B7' 2.9(8)
C1' B4' C8' B9' -100.4(7)
C1' B4' C8' B12' -63.7(8)
C1' B4' B9' B5' -39.0(6)
C1' B4' B9' C8' 97.0(6)
C1' B4' B9' B10' -1.5(8)
C1' B4' B9' B12' 62.5(8)
C1' B5' B6' Co2' 26.2(6)
C1' B5' B6' B10' 134.3(7)
C1' B5' B6' B11' 96.0(7)
C1' B5' B9' B4' 38.9(6)
C1' B5' B9' C8' 1.0(8)
C1' B5' B9' B10' -98.9(7)
C1' B5' B9' B12' -60.3(8)
C1' B5' B10' B6' -40.1(6)
C1' B5' B10' B9' 99.6(7)
C1' B5' B10' B11' -1.2(9)
C1' B5' B10' B12' 61.8(8)
C1' B6' B10' B5' 38.3(6)
C1' B6' B10' B9' 1.7(9)
C1' B6' B10' B11' -99.5(7)
C1' B6' B10' B12' -61.8(8)
C1' B6' B11' Co2' -49.6(5)
C1' B6' B11' B7' -1.5(8)
C1' B6' B11' B10' 97.6(7)
C1' B6' B11' B12' 60.5(7)
Co2' C1' B3' B4' -152.4(6)
Co2' C1' B3' B7' -51.6(5)
Co2' C1' B3' C8' -112.6(6)
Co2' C1' B4' B3' 30.0(6)
Co2' C1' B4' B5' -112.6(7)
Co2' C1' B4' C8' -10.7(9)
Co2' C1' B4' B9' -73.1(8)
Co2' C1' B5' B4' 112.5(7)
Co2' C1' B5' B6' -29.3(7)
Co2' C1' B5' B9' 72.8(7)
Co2' C1' B5' B10' 10.2(9)
Co2' C1' B6' B5' 153.2(7)
Co2' C1' B6' B10' 113.8(6)
Co2' C1' B6' B11' 50.6(5)
Co2' B3' B4' C1' -27.7(6)
Co2' B3' B4' B5' 5.6(9)
Co2' B3' B4' C8' 104.9(7)
Co2' B3' B4' B9' 69.5(8)
Co2' B3' B7' C8' -146.1(6)
Co2' B3' B7' B11' -47.6(5)
Co2' B3' B7' B12' -111.4(6)
Co2' B3' C8' C1 147.4(6)
Co2' B3' C8' B4' -106.4(7)
Co2' B3' C8' B7' 34.0(6)
Co2' B3' C8' B9' -69.6(8)
Co2' B3' C8' B12' -3.1(9)
Co2' B6' B10' B5' 104.5(7)
Co2' B6' B10' B9' 67.9(9)
Co2' B6' B10' B11' -33.3(6)
Co2' B6' B10' B12' 4.4(10)
Co2' B6' B11' B7' 48.0(5)
Co2' B6' B11' B10' 147.2(6)
Co2' B6' B11' B12' 110.1(6)
Co2' B7' C8' C1 -144.3(6)
Co2' B7' C8' B3' -32.9(6)
Co2' B7' C8' B4' 4.7(8)
Co2' B7' C8' B9' 71.3(7)
Co2' B7' C8' B12' 107.4(7)
Co2' B7' B11' B6' -47.8(5)
Co2' B7' B11' B10' -108.1(6)
Co2' B7' B11' B12' -145.9(6)
Co2' B7' B12' C8' -102.9(7)
Co2' B7' B12' B9' -67.6(8)
Co2' B7' B12' B10' -4.3(9)
Co2' B7' B12' B11' 34.6(6)
Co2' B11' B12' B7' -33.6(6)
Co2' B11' B12' C8' 4.5(8)
Co2' B11' B12' B9' 68.6(7)
Co2' B11' B12' B10' 103.5(7)
Co2' C21' C22' C23' 60.9(6)
Co2' C21' C25' C24' -61.4(6)
Co2' C22' C23' C24' 60.2(7)
Co2' C23' C24' C25' 59.5(6)
Co2' C24' C25' C21' 61.3(7)
B3' C1' B4' B5' -142.6(7)
B3' C1' B4' C8' -40.7(6)
B3' C1' B4' B9' -103.1(7)
B3' C1' B5' B4' 36.8(7)
B3' C1' B5' B6' -105.0(8)
B3' C1' B5' B9' -2.9(9)
B3' C1' B5' B10' -65.5(8)
B3' C1' B6' Co2' -46.6(6)
B3' C1' B6' B5' 106.7(8)
B3' C1' B6' B10' 67.2(8)
B3' C1' B6' B11' 4.0(9)
B3' B4' B5' C1' -33.2(6)
B3' B4' B5' B6' 1.4(10)
B3' B4' B5' B9' 101.8(7)
B3' B4' B5' B10' 64.0(8)
B3' B4' C8' C1 113.6(7)
B3' B4' C8' B7' -37.4(7)
B3' B4' C8' B9' -140.8(7)
B3' B4' C8' B12' -104.0(7)
B3' B4' B9' B5' -100.8(7)
B3' B4' B9' C8' 35.2(6)
B3' B4' B9' B10' -63.3(8)
B3' B4' B9' B12' 0.7(9)
B3' B7' C8' C1 -111.4(8)
B3' B7' C8' B4' 37.6(6)
B3' B7' C8' B9' 104.2(7)
B3' B7' C8' B12' 140.3(7)
B3' B7' B11' Co2' 46.6(5)
B3' B7' B11' B6' -1.2(9)
B3' B7' B11' B10' -61.5(8)
B3' B7' B11' B12' -99.3(7)
B3' B7' B12' C8' -35.0(6)
B3' B7' B12' B9' 0.3(9)
B3' B7' B12' B10' 63.6(9)
B3' B7' B12' B11' 102.5(8)
B3' C8' B9' B4' -37.2(7)
B3' C8' B9' B5' 1.2(9)
B3' C8' B9' B10' 63.6(8)
B3' C8' B9' B12' 103.3(7)
B3' C8' B12' B7' 37.3(7)
B3' C8' B12' B9' -104.1(7)
B3' C8' B12' B10' -65.0(8)
B3' C8' B12' B11' -0.9(9)
B4' C1' B3' Co2' 152.4(6)
B4' C1' B3' B7' 100.8(7)
B4' C1' B3' C8' 39.8(6)
B4' C1' B5' B6' -141.8(8)
B4' C1' B5' B9' -39.7(6)
B4' C1' B5' B10' -102.3(8)
B4' C1' B6' Co2' -116.6(6)
B4' C1' B6' B5' 36.6(8)
B4' C1' B6' B10' -2.9(9)
B4' C1' B6' B11' -66.0(8)
B4' B3' B7' Co2' 111.5(6)
B4' B3' B7' C8' -34.6(6)
B4' B3' B7' B11' 63.9(8)
B4' B3' B7' B12' 0.1(9)
B4' B3' C8' C1 -106.3(8)
B4' B3' C8' B7' 140.4(7)
B4' B3' C8' B9' 36.7(7)
B4' B3' C8' B12' 103.3(7)
B4' B5' B6' C1' -34.0(7)
B4' B5' B6' Co2' -7.8(11)
B4' B5' B6' B10' 100.2(8)
B4' B5' B6' B11' 62.0(9)
B4' B5' B9' C8' -38.0(6)
B4' B5' B9' B10' -137.8(7)
B4' B5' B9' B12' -99.2(7)
B4' B5' B10' B6' -101.7(7)
B4' B5' B10' B9' 38.0(6)
B4' B5' B10' B11' -62.8(8)
B4' B5' B10' B12' 0.2(9)
B4' C8' B9' B5' 38.4(6)
B4' C8' B9' B10' 100.8(7)
B4' C8' B9' B12' 140.5(7)
B4' C8' B12' B7' 104.7(7)
B4' C8' B12' B9' -36.7(6)
B4' C8' B12' B10' 2.4(8)
B4' C8' B12' B11' 66.5(8)
B4' B9' B10' B5' -37.3(6)
B4' B9' B10' B6' -0.2(9)
B4' B9' B10' B11' 65.4(8)
B4' B9' B10' B12' 100.0(7)
B4' B9' B12' B7' -0.6(9)
B4' B9' B12' C8' 34.6(6)
B4' B9' B12' B10' -100.7(7)
B4' B9' B12' B11' -65.3(8)
B5' C1' B3' Co2' 116.1(6)
B5' C1' B3' B4' -36.3(7)
B5' C1' B3' B7' 64.5(8)
B5' C1' B3' C8' 3.5(9)
B5' C1' B4' B3' 142.6(7)
B5' C1' B4' C8' 101.9(7)
B5' C1' B4' B9' 39.5(6)
B5' C1' B6' Co2' -153.2(7)
B5' C1' B6' B10' -39.5(7)
B5' C1' B6' B11' -102.6(8)
B5' B4' C8' C1 -144.7(6)
B5' B4' C8' B3' 101.7(7)
B5' B4' C8' B7' 64.3(8)
B5' B4' C8' B9' -39.0(6)
B5' B4' C8' B12' -2.3(8)
B5' B4' B9' C8' 136.0(6)
B5' B4' B9' B10' 37.5(6)
B5' B4' B9' B12' 101.5(7)
B5' B6' B10' B9' -36.6(7)
B5' B6' B10' B11' -137.8(7)
B5' B6' B10' B12' -100.1(8)
B5' B6' B11' Co2' -109.6(6)
B5' B6' B11' B7' -61.5(8)
B5' B6' B11' B10' 37.6(6)
B5' B6' B11' B12' 0.5(8)
B5' B9' B10' B6' 37.1(6)
B5' B9' B10' B11' 102.8(7)
B5' B9' B10' B12' 137.4(7)
B5' B9' B12' B7' 62.1(8)
B5' B9' B12' C8' 97.3(7)
B5' B9' B12' B10' -38.1(6)
B5' B9' B12' B11' -2.6(8)
B5' B10' B11' Co2' -7.0(9)
B5' B10' B11' B6' -38.8(7)
B5' B10' B11' B7' 61.1(8)
B5' B10' B11' B12' 98.8(8)
B5' B10' B12' B7' -64.9(8)
B5' B10' B12' C8' -1.6(8)
B5' B10' B12' B9' 37.9(6)
B5' B10' B12' B11' -103.5(7)
B6' C1' B3' Co2' 46.9(6)
B6' C1' B3' B4' -105.5(7)
B6' C1' B3' B7' -4.8(9)
B6' C1' B3' C8' -65.8(8)
B6' C1' B4' B3' 105.9(7)
B6' C1' B4' B5' -36.7(7)
B6' C1' B4' C8' 65.2(8)
B6' C1' B4' B9' 2.8(9)
B6' C1' B5' B4' 141.8(8)
B6' C1' B5' B9' 102.1(8)
B6' C1' B5' B10' 39.5(6)
B6' B5' B9' B4' 102.1(7)
B6' B5' B9' C8' 64.1(8)
B6' B5' B9' B10' -35.7(6)
B6' B5' B9' B12' 2.9(8)
B6' B5' B10' B9' 139.7(7)
B6' B5' B10' B11' 38.9(7)
B6' B5' B10' B12' 101.9(7)
B6' B10' B11' Co2' 31.8(6)
B6' B10' B11' B7' 99.9(7)
B6' B10' B11' B12' 137.6(7)
B6' B10' B12' B7' 0.0(10)
B6' B10' B12' C8' 63.3(8)
B6' B10' B12' B9' 102.8(8)
B6' B10' B12' B11' -38.6(7)
B6' B11' B12' B7' -100.9(7)
B6' B11' B12' C8' -62.9(7)
B6' B11' B12' B9' 1.2(8)
B6' B11' B12' B10' 36.1(6)
B7' B3' B4' C1' -97.7(7)
B7' B3' B4' B5' -64.4(9)
B7' B3' B4' C8' 35.0(6)
B7' B3' B4' B9' -0.5(9)
B7' B3' C8' C1 113.4(9)
B7' B3' C8' B4' -140.4(7)
B7' B3' C8' B9' -103.6(7)
B7' B3' C8' B12' -37.1(6)
B7' C8' B9' B4' -104.3(7)
B7' C8' B9' B5' -66.0(8)
B7' C8' B9' B10' -3.5(9)
B7' C8' B9' B12' 36.2(7)
B7' C8' B12' B9' -141.4(7)
B7' C8' B12' B10' -102.2(7)
B7' C8' B12' B11' -38.1(6)
B7' B11' B12' C8' 38.0(6)
B7' B11' B12' B9' 102.2(8)
B7' B11' B12' B10' 137.1(7)
C8' C1 C2 Co3 -108.9(7)
C8' C1 C2 B6 97.3(8)
C8' C1 C2 B7 -158.5(7)
C8' C1 C2 B11 134.1(8)
C8' C1 B4 Co3 109.5(7)
C8' C1 B4 B5 -101.0(8)
C8' C1 B4 B8 160.5(7)
C8' C1 B4 B9 -138.9(7)
C8' C1 B5 B4 117.4(7)
C8' C1 B5 B6 -103.1(7)
C8' C1 B5 B9 156.2(6)
C8' C1 B5 B10 -140.4(7)
C8' C1 B6 C2 -117.3(7)
C8' C1 B6 B5 105.0(7)
C8' C1 B6 B10 143.6(7)
C8' C1 B6 B11 -151.8(7)
C8' B3' B4' C1' -132.6(7)
C8' B3' B4' B5' -99.3(8)
C8' B3' B4' B9' -35.5(6)
C8' B3' B7' Co2' 146.1(6)
C8' B3' B7' B11' 98.5(7)
C8' B3' B7' B12' 34.8(6)
C8' B4' B5' C1' -96.0(6)
C8' B4' B5' B6' -61.4(9)
C8' B4' B5' B9' 39.1(6)
C8' B4' B5' B10' 1.2(8)
C8' B4' B9' B5' -136.0(6)
C8' B4' B9' B10' -98.5(7)
C8' B4' B9' B12' -34.5(6)
C8' B7' B11' Co2' 108.9(6)
C8' B7' B11' B6' 61.1(8)
C8' B7' B11' B10' 0.8(8)
C8' B7' B11' B12' -37.0(6)
C8' B7' B12' B9' 35.3(6)
C8' B7' B12' B10' 98.6(7)
C8' B7' B12' B11' 137.5(7)
C8' B9' B10' B5' -98.8(7)
C8' B9' B10' B6' -61.7(9)
C8' B9' B10' B11' 4.0(9)
C8' B9' B10' B12' 38.6(6)
C8' B9' B12' B7' -35.2(6)
C8' B9' B12' B10' -135.3(7)
C8' B9' B12' B11' -99.9(7)
B9' B4' B5' C1' -135.0(7)
B9' B4' B5' B6' -100.4(8)
B9' B4' B5' B10' -37.8(6)
B9' B4' C8' C1 -105.7(7)
B9' B4' C8' B3' 140.8(7)
B9' B4' C8' B7' 103.3(7)
B9' B4' C8' B12' 36.7(6)
B9' B5' B6' C1' -98.1(7)
B9' B5' B6' Co2' -71.9(8)
B9' B5' B6' B10' 36.1(6)
B9' B5' B6' B11' -2.1(9)
B9' B5' B10' B6' -139.7(7)
B9' B5' B10' B11' -100.8(7)
B9' B5' B10' B12' -37.8(6)
B9' C8' B12' B7' 141.4(7)
B9' C8' B12' B10' 39.1(6)
B9' C8' B12' B11' 103.2(7)
B9' B10' B11' Co2' -71.1(8)
B9' B10' B11' B6' -102.9(8)
B9' B10' B11' B7' -3.0(9)
B9' B10' B11' B12' 34.7(6)
B9' B10' B12' B7' -102.8(7)
B9' B10' B12' C8' -39.5(6)
B9' B10' B12' B11' -141.4(7)
B10' B5' B6' C1' -134.3(7)
B10' B5' B6' Co2' -108.0(7)
B10' B5' B6' B11' -38.2(6)
B10' B5' B9' B4' 137.8(7)
B10' B5' B9' C8' 99.8(7)
B10' B5' B9' B12' 38.5(6)
B10' B6' B11' Co2' -147.2(6)
B10' B6' B11' B7' -99.1(7)
B10' B6' B11' B12' -37.1(6)
B10' B9' B12' B7' 100.1(7)
B10' B9' B12' C8' 135.3(7)
B10' B9' B12' B11' 35.5(6)
B10' B11' B12' B7' -137.1(7)
B10' B11' B12' C8' -99.0(7)
B10' B11' B12' B9' -34.9(6)
B11' B6' B10' B5' 137.8(7)
B11' B6' B10' B9' 101.3(7)
B11' B6' B10' B12' 37.7(7)
B11' B7' C8' C1 146.1(7)
B11' B7' C8' B3' -102.5(7)
B11' B7' C8' B4' -64.9(8)
B11' B7' C8' B9' 1.7(9)
B11' B7' C8' B12' 37.8(6)
B11' B7' B12' C8' -137.5(7)
B11' B7' B12' B9' -102.2(7)
B11' B7' B12' B10' -38.9(7)
B11' B10' B12' B7' 38.6(6)
B11' B10' B12' C8' 101.9(7)
B11' B10' B12' B9' 141.4(7)
B12' B7' C8' C1 108.3(8)
B12' B7' C8' B3' -140.3(7)
B12' B7' C8' B4' -102.7(7)
B12' B7' C8' B9' -36.1(7)
B12' B7' B11' Co2' 145.9(6)
B12' B7' B11' B6' 98.1(7)
B12' B7' B11' B10' 37.8(6)
B12' C8' B9' B4' -140.5(7)
B12' C8' B9' B5' -102.1(7)
B12' C8' B9' B10' -39.7(6)
B12' B9' B10' B5' -137.4(7)
B12' B9' B10' B6' -100.2(7)
B12' B9' B10' B11' -34.6(6)
B12' B10' B11' Co2' -105.8(7)
B12' B10' B11' B6' -137.6(7)
B12' B10' B11' B7' -37.7(6)
C21' C22' C23' Co2' -61.2(6)
C21' C22' C23' C24' -1.0(11)
C22' C21' C25' Co2' 59.7(6)
C22' C21' C25' C24' -1.7(10)
C22' C23' C24' Co2' -59.6(7)
C22' C23' C24' C25' -0.1(11)
C23' C24' C25' Co2' -60.1(6)
C23' C24' C25' C21' 1.1(10)
C25' C21' C22' Co2' -59.3(6)
C25' C21' C22' C23' 1.6(10)

loop_
_twin_individual_id
_twin_individual_mass_fraction_refined
1 0.618(3)
2 0.382(3)
